data_7010094
loop_
_publ_author_name
'Armstrong, David R.'
'Davies, Robert P.'
'Linton, David J.'
'Schooler, Paul'
'Shields, Gregory P.'
'Snaith, Ronald'
'Wheatley, Andrew E. H.'

_publ_section_title
;
 Selective oxygen capture by lithium aluminates: a solid state and
 theoretical structural study&#x200A;&#x2020;
;
_journal_issue 23
_journal_name_full 'Journal of the Chemical Society, Dalton Transactions'
_journal_page_first 4304
_journal_paper_doi 10.1039/b005897l
_journal_year 2000
_chemical_formula_sum 'C35 H54 Al2 Li2 N2 O5'
_chemical_formula_weight 650.64
_chemical_name_systematic
; 
 ? 
;
_space_group_IT_number 2
_symmetry_cell_setting triclinic
_symmetry_space_group_name_Hall '-P 1'
_symmetry_space_group_name_H-M 'P -1'
_atom_sites_solution_hydrogens geom
_atom_sites_solution_primary direct
_atom_sites_solution_secondary difmap
_audit_creation_method SHELXL-97
_cell_angle_alpha 109.870(10)
_cell_angle_beta 91.58(2)
_cell_angle_gamma 114.210(10)
_cell_formula_units_Z 2
_cell_length_a 12.333(3)
_cell_length_b 13.439(3)
_cell_length_c 14.021(4)
_cell_measurement_temperature 180(2)
_cell_volume 1955.2(9)
_computing_structure_refinement 'SHELXL-97 (Sheldrick, 1997)'
_computing_structure_solution 'SHELXS-97 (Sheldrick, 1990)'
_diffrn_ambient_temperature 180(2)
_diffrn_measured_fraction_theta_full 0.986
_diffrn_measured_fraction_theta_max 0.986
_diffrn_radiation_monochromator graphite
_diffrn_radiation_source 'fine-focus sealed tube'
_diffrn_radiation_type CuK\a
_diffrn_radiation_wavelength 1.54178
_diffrn_reflns_av_R_equivalents 0.0301
_diffrn_reflns_av_sigmaI/netI 0.0316
_diffrn_reflns_limit_h_max 13
_diffrn_reflns_limit_h_min -13
_diffrn_reflns_limit_k_max 14
_diffrn_reflns_limit_k_min -14
_diffrn_reflns_limit_l_max 14
_diffrn_reflns_limit_l_min -14
_diffrn_reflns_number 8243
_diffrn_reflns_theta_full 54.99
_diffrn_reflns_theta_max 54.98
_diffrn_reflns_theta_min 4.01
_exptl_absorpt_coefficient_mu 0.972
_exptl_absorpt_correction_T_max 0.8294
_exptl_absorpt_correction_T_min 0.5103
_exptl_crystal_density_diffrn 1.105
_exptl_crystal_density_method 'not measured'
_exptl_crystal_F_000 700
_exptl_crystal_size_max 0.80
_exptl_crystal_size_mid 0.60
_exptl_crystal_size_min 0.20
_refine_diff_density_max 0.691
_refine_diff_density_min -0.433
_refine_diff_density_rms 0.054
_refine_ls_extinction_method none
_refine_ls_goodness_of_fit_ref 1.031
_refine_ls_hydrogen_treatment mixed
_refine_ls_matrix_type full
_refine_ls_number_parameters 428
_refine_ls_number_reflns 4837
_refine_ls_number_restraints 0
_refine_ls_restrained_S_all 1.031
_refine_ls_R_factor_all 0.0703
_refine_ls_R_factor_gt 0.0640
_refine_ls_shift/su_max 0.075
_refine_ls_shift/su_mean 0.002
_refine_ls_structure_factor_coef Fsqd
_refine_ls_weighting_details 'calc w=1/[\s^2^(Fo^2^)+(0.0959P)^2^+2.0047P] where P=(Fo^2^+2Fc^2^)/3'
_refine_ls_weighting_scheme calc
_refine_ls_wR_factor_gt 0.1707
_refine_ls_wR_factor_ref 0.1766
_reflns_number_gt 4242
_reflns_number_total 4837
_reflns_threshold_expression >2sigma(I)
_cod_data_source_file b005897l.txt
_cod_data_source_block rs9904
_cod_depositor_comments
;
The following automatic conversions were performed:
'_symmetry_cell_setting' value 'Triclinic' changed to 'triclinic'
according to '/home/saulius/struct/CIF-dictionaries/cif_core.dic'
dictionary named 'cif_core.dic' version 2.4.1 from 2010-06-29.

Automatic conversion script
Id: cif_fix_enum 1527 2010-12-29 10:47:43Z saulius 
;
_cod_original_sg_symbol_H-M P-1
_cod_database_code 7010094

loop_
_symmetry_equiv_pos_as_xyz
'x, y, z'
'-x, -y, -z'

loop_
_atom_site_label
_atom_site_type_symbol
_atom_site_fract_x
_atom_site_fract_y
_atom_site_fract_z
_atom_site_U_iso_or_equiv
_atom_site_adp_type
_atom_site_occupancy
_atom_site_symmetry_multiplicity
_atom_site_calc_flag
_atom_site_refinement_flags
_atom_site_disorder_assembly
_atom_site_disorder_group
Al1 Al 0.26639(9) 0.20043(10) 0.70076(8) 0.0520(3) Uani 1 1 d . . .
O1 O 0.49060(18) 0.37132(17) 0.62885(16) 0.0398(5) Uani 1 1 d . . .
N1 N 0.4407(3) 0.2549(3) 0.7199(2) 0.0545(8) Uani 1 1 d . . .
Li1 Li 0.3494(5) 0.2809(5) 0.5177(4) 0.0427(13) Uani 1 1 d . . .
C1 C 0.3326(5) 0.4162(5) 0.8867(5) 0.111(2) Uani 1 1 d . . .
H1A H 0.3103 0.4574 0.9493 0.166 Uiso 1 1 calc R . .
H1B H 0.3443 0.4586 0.8402 0.166 Uiso 1 1 calc R . .
H1C H 0.4081 0.4132 0.9055 0.166 Uiso 1 1 calc R . .
Al2 Al 0.26926(8) 0.23800(8) 0.29425(7) 0.0399(3) Uani 1 1 d . . .
O2 O 0.37746(16) 0.43110(16) 0.49282(15) 0.0332(5) Uani 1 1 d . . .
N2 N 0.1997(2) 0.3317(2) 0.3825(2) 0.0387(6) Uani 1 1 d . . .
C2 C 0.1175(5) 0.3034(7) 0.8091(5) 0.113(2) Uani 1 1 d . . .
H2A H 0.1018 0.3491 0.8734 0.169 Uiso 1 1 calc R . .
H2B H 0.0487 0.2246 0.7774 0.169 Uiso 1 1 calc R . .
H2C H 0.1285 0.3441 0.7613 0.169 Uiso 1 1 calc R . .
Li2 Li 0.5169(4) 0.5147(4) 0.6071(4) 0.0385(12) Uani 1 1 d . . .
C3 C 0.2095(6) 0.2282(6) 0.9086(4) 0.111(2) Uani 1 1 d . . .
H3A H 0.1823 0.2697 0.9675 0.167 Uiso 1 1 calc R . .
H3B H 0.2846 0.2283 0.9333 0.167 Uiso 1 1 calc R . .
H3C H 0.1469 0.1465 0.8734 0.167 Uiso 1 1 calc R . .
O3 O 0.3130(2) 0.17845(18) 0.37336(16) 0.0452(6) Uani 1 1 d . . .
C4 C 0.2324(4) 0.2914(4) 0.8326(3) 0.0665(11) Uani 1 1 d . . .
O4 O 0.22801(18) 0.2315(2) 0.59479(17) 0.0499(6) Uani 1 1 d . . .
C5 C 0.1916(4) 0.0271(4) 0.6634(4) 0.0858(15) Uani 1 1 d . . .
H5A H 0.2343 0.0091 0.7102 0.129 Uiso 1 1 calc R . .
H5B H 0.1974 -0.0122 0.5921 0.129 Uiso 1 1 calc R . .
H5C H 0.1062 -0.0011 0.6695 0.129 Uiso 1 1 calc R . .
O5 O 0.39938(18) 0.34399(18) 0.27403(15) 0.0413(5) Uani 1 1 d . . .
C6 C 0.4831(4) 0.2126(5) 0.7906(4) 0.0918(17) Uani 1 1 d . . .
H6A H 0.5602 0.2756 0.8354 0.138 Uiso 1 1 calc R . .
H6B H 0.4947 0.1435 0.7502 0.138 Uiso 1 1 calc R . .
H6C H 0.4227 0.1908 0.8331 0.138 Uiso 1 1 calc R . .
C7 C 0.5210(3) 0.3311(3) 0.6886(2) 0.0409(8) Uani 1 1 d . . .
C8 C 0.6546(3) 0.3714(3) 0.7212(3) 0.0446(8) Uani 1 1 d . . .
C9 C 0.7067(3) 0.2961(4) 0.6830(3) 0.0614(10) Uani 1 1 d . . .
H9A H 0.6577 0.2164 0.6374 0.074 Uiso 1 1 calc R . .
C10 C 0.8322(4) 0.3374(5) 0.7118(4) 0.0786(14) Uani 1 1 d . . .
H10A H 0.8688 0.2865 0.6850 0.094 Uiso 1 1 calc R . .
C11 C 0.9015(4) 0.4524(5) 0.7793(4) 0.0828(15) Uani 1 1 d . . .
H11A H 0.9861 0.4802 0.8000 0.099 Uiso 1 1 calc R . .
C12 C 0.8506(4) 0.5264(4) 0.8165(4) 0.0757(13) Uani 1 1 d . . .
H12A H 0.8997 0.6055 0.8632 0.091 Uiso 1 1 calc R . .
C13 C 0.7277(3) 0.4875(3) 0.7869(3) 0.0575(10) Uani 1 1 d . . .
H13A H 0.6931 0.5406 0.8117 0.069 Uiso 1 1 calc R . .
C14 C 0.1047(3) 0.1756(4) 0.5427(3) 0.0702(12) Uani 1 1 d . . .
H14A H 0.0546 0.1200 0.5723 0.105 Uiso 1 1 calc R . .
H14B H 0.0987 0.1328 0.4690 0.105 Uiso 1 1 calc R . .
H14C H 0.0762 0.2357 0.5509 0.105 Uiso 1 1 calc R . .
C15 C 0.4128(6) 0.0821(5) 0.2528(4) 0.0958(16) Uani 1 1 d . . .
H15A H 0.4899 0.1541 0.2762 0.144 Uiso 1 1 calc R . .
H15B H 0.3637 0.0802 0.1955 0.144 Uiso 1 1 calc R . .
H15C H 0.4285 0.0126 0.2296 0.144 Uiso 1 1 calc R . .
C16 C 0.4200(6) 0.0915(5) 0.4335(4) 0.0953(17) Uani 1 1 d . . .
H16A H 0.3737 0.0882 0.4890 0.143 Uiso 1 1 calc R . .
H16B H 0.4935 0.1669 0.4578 0.143 Uiso 1 1 calc R . .
H16C H 0.4423 0.0262 0.4134 0.143 Uiso 1 1 calc R . .
C17 C 0.3443(4) 0.0811(3) 0.3424(3) 0.0581(10) Uani 1 1 d . . .
C18 C 0.2266(6) -0.0331(4) 0.3043(5) 0.108(2) Uani 1 1 d . . .
H18A H 0.1827 -0.0369 0.3612 0.161 Uiso 1 1 calc R . .
H18B H 0.2450 -0.1009 0.2796 0.161 Uiso 1 1 calc R . .
H18C H 0.1764 -0.0350 0.2477 0.161 Uiso 1 1 calc R . .
C19 C 0.1478(4) 0.1293(3) 0.1675(3) 0.0643(11) Uani 1 1 d . . .
H19A H 0.1217 0.1742 0.1380 0.096 Uiso 1 1 calc R . .
H19B H 0.0778 0.0728 0.1835 0.096 Uiso 1 1 calc R . .
H19C H 0.1830 0.0864 0.1175 0.096 Uiso 1 1 calc R . .
C20 C 0.0729(3) 0.3082(3) 0.3562(3) 0.0519(9) Uani 1 1 d . . .
H20A H 0.0505 0.3531 0.4167 0.078 Uiso 1 1 calc R . .
H20B H 0.0199 0.2236 0.3353 0.078 Uiso 1 1 calc R . .
H20C H 0.0638 0.3324 0.2991 0.078 Uiso 1 1 calc R . .
C21 C 0.2697(3) 0.4187(3) 0.4682(2) 0.0347(7) Uani 1 1 d . . .
C22 C 0.2363(3) 0.5068(3) 0.5403(2) 0.0411(8) Uani 1 1 d . . .
C23 C 0.2387(3) 0.5185(4) 0.6422(3) 0.0575(10) Uani 1 1 d . . .
H23A H 0.2550 0.4658 0.6644 0.069 Uiso 1 1 calc R . .
C24 C 0.2176(4) 0.6059(5) 0.7115(3) 0.0767(14) Uani 1 1 d . . .
H24A H 0.2172 0.6124 0.7811 0.092 Uiso 1 1 calc R . .
C25 C 0.1969(4) 0.6847(5) 0.6798(4) 0.0806(15) Uani 1 1 d . . .
H25A H 0.1842 0.7464 0.7282 0.097 Uiso 1 1 calc R . .
C26 C 0.1946(4) 0.6741(4) 0.5796(4) 0.0769(13) Uani 1 1 d . . .
H26A H 0.1812 0.7289 0.5584 0.092 Uiso 1 1 calc R . .
C27 C 0.2120(3) 0.5835(3) 0.5084(3) 0.0583(10) Uani 1 1 d . . .
H27A H 0.2071 0.5741 0.4379 0.070 Uiso 1 1 calc R . .
C28 C 0.4438(4) 0.3254(4) 0.1810(3) 0.0600(10) Uani 1 1 d . . .
H28A H 0.4676 0.3957 0.1643 0.090 Uiso 1 1 calc R . .
H28B H 0.3804 0.2570 0.1250 0.090 Uiso 1 1 calc R . .
H28C H 0.5144 0.3107 0.1892 0.090 Uiso 1 1 calc R . .
C100 C 0.2734(9) 0.9662(6) -0.0796(5) 0.162(4) Uani 1 1 d . . .
H10B H 0.1938 0.9591 -0.1022 0.243 Uiso 1 1 calc R . .
H10C H 0.3159 0.9590 -0.1377 0.243 Uiso 1 1 calc R . .
H10D H 0.3209 1.0433 -0.0234 0.243 Uiso 1 1 calc R . .
C101 C 0.2585(8) 0.8765(5) -0.0447(4) 0.114(2) Uani 1 1 d . . .
C102 C 0.3517(6) 0.8425(6) -0.0422(4) 0.0985(18) Uani 1 1 d . . .
H10E H 0.4238 0.8809 -0.0645 0.118 Uiso 1 1 calc R . .
C103 C 0.3413(5) 0.7601(6) -0.0103(4) 0.1012(18) Uani 1 1 d . . .
H10F H 0.4066 0.7401 -0.0091 0.121 Uiso 1 1 calc R . .
C104 C 0.2347(7) 0.6977(6) 0.0235(4) 0.1052(19) Uani 1 1 d . . .
H10G H 0.2273 0.6362 0.0458 0.126 Uiso 1 1 calc R . .
C105 C 0.1489(6) 0.7297(7) 0.0220(4) 0.114(2) Uani 1 1 d . . .
H10H H 0.0782 0.6911 0.0457 0.137 Uiso 1 1 calc R . .
C106 C 0.1540(5) 0.8201(5) -0.0134(4) 0.0830(14) Uani 1 1 d . . .
H10J H 0.0883 0.8396 -0.0151 0.100 Uiso 1 1 calc R . .

loop_
_atom_site_aniso_label
_atom_site_aniso_U_11
_atom_site_aniso_U_22
_atom_site_aniso_U_33
_atom_site_aniso_U_23
_atom_site_aniso_U_13
_atom_site_aniso_U_12
Al1 0.0367(6) 0.0564(7) 0.0560(7) 0.0343(5) -0.0012(5) 0.0050(5)
O1 0.0345(12) 0.0337(11) 0.0465(13) 0.0203(10) -0.0061(9) 0.0077(9)
N1 0.0402(16) 0.0645(19) 0.0628(19) 0.0429(17) 0.0007(14) 0.0129(15)
Li1 0.039(3) 0.038(3) 0.041(3) 0.020(2) -0.004(2) 0.005(2)
C1 0.108(4) 0.078(4) 0.108(4) 0.017(3) 0.029(3) 0.021(3)
Al2 0.0368(5) 0.0315(5) 0.0386(5) 0.0108(4) -0.0064(4) 0.0065(4)
O2 0.0241(11) 0.0334(11) 0.0389(12) 0.0159(9) -0.0015(9) 0.0088(9)
N2 0.0266(13) 0.0388(15) 0.0457(16) 0.0192(13) -0.0024(12) 0.0083(12)
C2 0.100(4) 0.168(6) 0.114(4) 0.076(4) 0.047(4) 0.081(4)
Li2 0.031(3) 0.035(3) 0.040(3) 0.016(2) -0.003(2) 0.006(2)
C3 0.154(6) 0.122(5) 0.076(3) 0.059(3) 0.043(4) 0.060(4)
O3 0.0514(13) 0.0300(12) 0.0448(13) 0.0120(10) -0.0045(10) 0.0124(10)
C4 0.054(2) 0.077(3) 0.066(3) 0.038(2) 0.0119(19) 0.018(2)
O4 0.0304(12) 0.0549(14) 0.0548(14) 0.0311(12) -0.0053(10) 0.0031(10)
C5 0.083(3) 0.068(3) 0.089(3) 0.047(3) -0.008(3) 0.006(2)
O5 0.0390(12) 0.0383(12) 0.0360(12) 0.0131(10) 0.0022(9) 0.0089(10)
C6 0.056(3) 0.138(4) 0.117(4) 0.104(4) 0.011(3) 0.032(3)
C7 0.0381(18) 0.0383(18) 0.0408(18) 0.0156(15) -0.0038(14) 0.0122(15)
C8 0.0380(18) 0.045(2) 0.055(2) 0.0296(17) -0.0005(15) 0.0141(16)
C9 0.052(2) 0.057(2) 0.085(3) 0.041(2) 0.006(2) 0.022(2)
C10 0.058(3) 0.094(4) 0.126(4) 0.071(3) 0.023(3) 0.049(3)
C11 0.038(2) 0.090(4) 0.133(4) 0.076(3) -0.002(2) 0.015(3)
C12 0.047(2) 0.065(3) 0.102(3) 0.043(3) -0.019(2) 0.006(2)
C13 0.047(2) 0.053(2) 0.067(2) 0.027(2) -0.0093(18) 0.0148(18)
C14 0.036(2) 0.077(3) 0.080(3) 0.046(2) -0.0119(19) -0.0022(19)
C15 0.137(5) 0.097(4) 0.079(3) 0.030(3) 0.024(3) 0.078(4)
C16 0.149(5) 0.079(3) 0.075(3) 0.017(3) -0.010(3) 0.078(4)
C17 0.077(3) 0.037(2) 0.058(2) 0.0159(17) 0.0003(19) 0.0267(19)
C18 0.132(5) 0.040(2) 0.117(4) 0.018(3) -0.020(4) 0.020(3)
C19 0.058(2) 0.054(2) 0.053(2) 0.0104(18) -0.0134(18) 0.0088(19)
C20 0.0269(17) 0.061(2) 0.059(2) 0.0244(18) -0.0045(15) 0.0118(16)
C21 0.0287(17) 0.0362(17) 0.0393(18) 0.0210(15) 0.0029(14) 0.0095(14)
C22 0.0245(16) 0.0458(19) 0.048(2) 0.0159(16) 0.0047(13) 0.0126(14)
C23 0.047(2) 0.073(3) 0.048(2) 0.019(2) 0.0046(17) 0.025(2)
C24 0.054(3) 0.107(4) 0.051(2) 0.010(3) 0.0074(19) 0.036(3)
C25 0.054(3) 0.089(3) 0.076(3) -0.004(3) 0.006(2) 0.040(2)
C26 0.065(3) 0.072(3) 0.107(4) 0.031(3) 0.020(3) 0.046(2)
C27 0.056(2) 0.065(2) 0.070(3) 0.032(2) 0.0208(19) 0.036(2)
C28 0.064(2) 0.061(2) 0.045(2) 0.0156(18) 0.0117(18) 0.022(2)
C100 0.293(11) 0.088(4) 0.071(4) 0.008(3) -0.008(5) 0.076(6)
C101 0.170(7) 0.078(4) 0.051(3) 0.011(3) -0.010(3) 0.028(4)
C102 0.103(4) 0.129(5) 0.061(3) 0.015(3) -0.003(3) 0.068(4)
C103 0.091(4) 0.146(6) 0.065(3) 0.044(4) 0.016(3) 0.048(4)
C104 0.134(5) 0.105(4) 0.066(3) 0.023(3) -0.008(3) 0.053(4)
C105 0.093(4) 0.128(6) 0.073(4) 0.000(4) -0.016(3) 0.040(4)
C106 0.084(4) 0.080(3) 0.060(3) 0.006(3) -0.004(2) 0.032(3)

loop_
_atom_type_symbol
_atom_type_description
_atom_type_scat_dispersion_real
_atom_type_scat_dispersion_imag
_atom_type_scat_source
C C 0.0181 0.0091 'International Tables Vol C Tables 4.2.6.8 and 6.1.1.4'
H H 0.0000 0.0000 'International Tables Vol C Tables 4.2.6.8 and 6.1.1.4'
Li Li 0.0008 0.0003 'International Tables Vol C Tables 4.2.6.8 and 6.1.1.4'
N N 0.0311 0.0180 'International Tables Vol C Tables 4.2.6.8 and 6.1.1.4'
Al Al 0.2130 0.2455 'International Tables Vol C Tables 4.2.6.8 and 6.1.1.4'
O O 0.0492 0.0322 'International Tables Vol C Tables 4.2.6.8 and 6.1.1.4'

loop_
_geom_angle_atom_site_label_1
_geom_angle_atom_site_label_2
_geom_angle_atom_site_label_3
_geom_angle
_geom_angle_site_symmetry_1
_geom_angle_site_symmetry_3
_geom_angle_publ_flag
O4 Al1 N1 105.38(12) . . ?
O4 Al1 C5 109.92(17) . . ?
N1 Al1 C5 106.85(19) . . ?
O4 Al1 C4 112.59(16) . . ?
N1 Al1 C4 107.03(16) . . ?
C5 Al1 C4 114.5(2) . . ?
O4 Al1 Li1 32.20(12) . . ?
N1 Al1 Li1 73.62(13) . . ?
C5 Al1 Li1 114.81(18) . . ?
C4 Al1 Li1 127.86(17) . . ?
C7 O1 Li1 124.5(2) . . ?
C7 O1 Li2 144.7(2) . . ?
Li1 O1 Li2 90.0(2) . . ?
C7 N1 C6 119.0(3) . . ?
C7 N1 Al1 128.8(2) . . ?
C6 N1 Al1 111.8(2) . . ?
O4 Li1 O3 115.6(3) . . ?
O4 Li1 O1 99.3(2) . . ?
O3 Li1 O1 136.4(3) . . ?
O4 Li1 O2 116.5(3) . . ?
O3 Li1 O2 96.1(2) . . ?
O1 Li1 O2 90.4(2) . . ?
O4 Li1 C21 95.3(2) . . ?
O3 Li1 C21 90.3(2) . . ?
O1 Li1 C21 112.5(2) . . ?
O2 Li1 C21 27.78(11) . . ?
O4 Li1 Li2 115.1(3) . . ?
O3 Li1 Li2 126.5(3) . . ?
O1 Li1 Li2 45.14(16) . . ?
O2 Li1 Li2 45.25(15) . . ?
C21 Li1 Li2 69.06(18) . . ?
O4 Li1 Al2 118.3(2) . . ?
O3 Li1 Al2 32.62(11) . . ?
O1 Li1 Al2 141.3(2) . . ?
O2 Li1 Al2 65.55(14) . . ?
C21 Li1 Al2 57.98(12) . . ?
Li2 Li1 Al2 105.35(19) . . ?
O4 Li1 Al1 29.85(11) . . ?
O3 Li1 Al1 126.1(2) . . ?
O1 Li1 Al1 74.66(16) . . ?
O2 Li1 Al1 132.2(3) . . ?
C21 Li1 Al1 120.2(2) . . ?
Li2 Li1 Al1 106.43(19) . . ?
Al2 Li1 Al1 143.95(18) . . ?
O3 Al2 O5 109.53(11) . . ?
O3 Al2 N2 103.46(11) . . ?
O5 Al2 N2 103.58(11) . . ?
O3 Al2 C19 118.46(15) . . ?
O5 Al2 C19 113.18(15) . . ?
N2 Al2 C19 107.04(16) . . ?
O3 Al2 Li1 36.42(13) . . ?
O5 Al2 Li1 101.06(12) . . ?
N2 Al2 Li1 71.14(14) . . ?
C19 Al2 Li1 144.74(16) . . ?
O3 Al2 Li2 95.88(12) . 2_666 ?
O5 Al2 Li2 34.48(12) . 2_666 ?
N2 Al2 Li2 76.39(13) . 2_666 ?
C19 Al2 Li2 142.52(16) . 2_666 ?
Li1 Al2 Li2 72.48(13) . 2_666 ?
C21 O2 Li2 142.3(2) . . ?
C21 O2 Li2 110.2(2) . 2_666 ?
Li2 O2 Li2 92.2(2) . 2_666 ?
C21 O2 Li1 104.3(2) . . ?
Li2 O2 Li1 86.5(2) . . ?
Li2 O2 Li1 123.1(2) 2_666 . ?
C21 N2 C20 120.0(3) . . ?
C21 N2 Al2 117.6(2) . . ?
C20 N2 Al2 122.3(2) . . ?
O5 Li2 O1 114.3(3) 2_666 . ?
O5 Li2 O2 143.1(3) 2_666 . ?
O1 Li2 O2 93.1(2) . . ?
O5 Li2 O2 96.8(2) 2_666 2_666 ?
O1 Li2 O2 122.4(3) . 2_666 ?
O2 Li2 O2 87.8(2) . 2_666 ?
O5 Li2 Li1 150.3(3) 2_666 . ?
O1 Li2 Li1 44.85(16) . . ?
O2 Li2 Li1 48.27(16) . . ?
O2 Li2 Li1 112.4(2) 2_666 . ?
O5 Li2 C21 86.60(19) 2_666 2_666 ?
O1 Li2 C21 106.3(2) . 2_666 ?
O2 Li2 C21 109.9(2) . 2_666 ?
O2 Li2 C21 25.88(10) 2_666 2_666 ?
Li1 Li2 C21 117.2(2) . 2_666 ?
O5 Li2 Li2 128.7(3) 2_666 2_666 ?
O1 Li2 Li2 114.7(3) . 2_666 ?
O2 Li2 Li2 45.19(14) . 2_666 ?
O2 Li2 Li2 42.60(14) 2_666 2_666 ?
Li1 Li2 Li2 79.6(2) . 2_666 ?
C21 Li2 Li2 65.88(19) 2_666 2_666 ?
O5 Li2 Al2 31.77(10) 2_666 2_666 ?
O1 Li2 Al2 129.0(2) . 2_666 ?
O2 Li2 Al2 137.2(2) . 2_666 ?
O2 Li2 Al2 65.10(14) 2_666 2_666 ?
Li1 Li2 Al2 171.8(2) . 2_666 ?
C21 Li2 Al2 56.89(11) 2_666 2_666 ?
Li2 Li2 Al2 101.4(2) 2_666 2_666 ?
C17 O3 Al2 127.9(2) . . ?
C17 O3 Li1 120.0(3) . . ?
Al2 O3 Li1 110.95(19) . . ?
C1 C4 C2 106.3(5) . . ?
C1 C4 C3 109.0(4) . . ?
C2 C4 C3 106.7(4) . . ?
C1 C4 Al1 112.8(3) . . ?
C2 C4 Al1 109.5(3) . . ?
C3 C4 Al1 112.2(3) . . ?
C14 O4 Al1 119.8(2) . . ?
C14 O4 Li1 117.1(3) . . ?
Al1 O4 Li1 118.0(2) . . ?
C28 O5 Al2 124.4(2) . . ?
C28 O5 Li2 121.7(3) . 2_666 ?
Al2 O5 Li2 113.76(19) . 2_666 ?
O1 C7 N1 122.0(3) . . ?
O1 C7 C8 117.4(3) . . ?
N1 C7 C8 120.5(3) . . ?
C9 C8 C13 119.2(3) . . ?
C9 C8 C7 121.2(3) . . ?
C13 C8 C7 119.6(3) . . ?
C8 C9 C10 119.9(4) . . ?
C11 C10 C9 119.4(4) . . ?
C12 C11 C10 120.8(4) . . ?
C11 C12 C13 120.3(4) . . ?
C12 C13 C8 120.4(4) . . ?
O3 C17 C16 108.6(3) . . ?
O3 C17 C18 107.7(4) . . ?
C16 C17 C18 111.2(4) . . ?
O3 C17 C15 110.4(3) . . ?
C16 C17 C15 110.7(4) . . ?
C18 C17 C15 108.1(4) . . ?
O2 C21 N2 118.4(3) . . ?
O2 C21 C22 116.2(3) . . ?
N2 C21 C22 125.4(3) . . ?
O2 C21 Li1 47.92(17) . . ?
N2 C21 Li1 92.2(2) . . ?
C22 C21 Li1 126.1(2) . . ?
O2 C21 Li2 43.91(16) . 2_666 ?
N2 C21 Li2 97.3(2) . 2_666 ?
C22 C21 Li2 122.1(2) . 2_666 ?
Li1 C21 Li2 82.80(18) . 2_666 ?
C23 C22 C27 119.6(3) . . ?
C23 C22 C21 119.8(3) . . ?
C27 C22 C21 120.4(3) . . ?
C24 C23 C22 120.3(4) . . ?
C23 C24 C25 119.8(4) . . ?
C26 C25 C24 120.4(4) . . ?
C25 C26 C27 120.0(4) . . ?
C22 C27 C26 119.9(4) . . ?
C106 C101 C100 121.3(8) . . ?
C106 C101 C102 119.3(6) . . ?
C100 C101 C102 119.4(8) . . ?
C103 C102 C101 121.2(7) . . ?
C102 C103 C104 122.5(7) . . ?
C105 C104 C103 116.3(7) . . ?
C104 C105 C106 124.2(7) . . ?
C101 C106 C105 116.6(6) . . ?

loop_
_geom_bond_atom_site_label_1
_geom_bond_atom_site_label_2
_geom_bond_distance
_geom_bond_site_symmetry_2
_geom_bond_publ_flag
Al1 O4 1.775(2) . ?
Al1 N1 1.943(3) . ?
Al1 C5 1.983(5) . ?
Al1 C4 2.003(5) . ?
Al1 Li1 3.151(5) . ?
O1 C7 1.262(4) . ?
O1 Li1 1.940(5) . ?
O1 Li2 1.950(5) . ?
N1 C7 1.312(4) . ?
N1 C6 1.475(5) . ?
Li1 O4 1.900(6) . ?
Li1 O3 1.935(6) . ?
Li1 O2 2.056(6) . ?
Li1 C21 2.685(6) . ?
Li1 Li2 2.750(7) . ?
Li1 Al2 3.043(5) . ?
C1 C4 1.517(7) . ?
Al2 O3 1.757(2) . ?
Al2 O5 1.763(2) . ?
Al2 N2 1.934(3) . ?
Al2 C19 1.957(4) . ?
Al2 Li2 3.066(5) 2_666 ?
O2 C21 1.291(3) . ?
O2 Li2 1.957(5) . ?
O2 Li2 2.051(5) 2_666 ?
N2 C21 1.310(4) . ?
N2 C20 1.471(4) . ?
C2 C4 1.529(7) . ?
Li2 O5 1.896(5) 2_666 ?
Li2 O2 2.051(5) 2_666 ?
Li2 C21 2.776(6) 2_666 ?
Li2 Li2 2.889(10) 2_666 ?
Li2 Al2 3.066(5) 2_666 ?
C3 C4 1.540(6) . ?
O3 C17 1.444(4) . ?
O4 C14 1.428(4) . ?
O5 C28 1.412(4) . ?
O5 Li2 1.896(5) 2_666 ?
C7 C8 1.508(5) . ?
C8 C9 1.381(5) . ?
C8 C13 1.384(5) . ?
C9 C10 1.406(6) . ?
C10 C11 1.375(7) . ?
C11 C12 1.354(7) . ?
C12 C13 1.383(6) . ?
C15 C17 1.534(6) . ?
C16 C17 1.492(6) . ?
C17 C18 1.524(6) . ?
C21 C22 1.485(5) . ?
C21 Li2 2.776(6) 2_666 ?
C22 C23 1.381(5) . ?
C22 C27 1.383(5) . ?
C23 C24 1.371(6) . ?
C24 C25 1.386(7) . ?
C25 C26 1.362(7) . ?
C26 C27 1.387(6) . ?
C100 C101 1.397(8) . ?
C101 C106 1.372(8) . ?
C101 C102 1.404(9) . ?
C102 C103 1.292(8) . ?
C103 C104 1.433(8) . ?
C104 C105 1.299(8) . ?
C105 C106 1.439(9) . ?
